data_4077074
loop_
_publ_author_name
'Son, Seung Uk'
'Park, Kang Hyun'
'Jung, Il Gu'
'Chung, Young Keun'
'Lah, Myoung Soo'

_publ_section_title
;
 Reactions of Fe2(CO)9with Azine Derivatives:&#x00A0; Discovery of New
 Coordination Modes and Reactivity of New Bimetallic Compounds
;
_journal_issue 24
_journal_name_full Organometallics
_journal_page_first 5366
_journal_paper_doi 10.1021/om0205546
_journal_volume 21
_journal_year 2002
_chemical_formula_sum 'C21 H16 Fe N2 O3'
_chemical_formula_weight 400.21
_chemical_name_systematic
; 
 ? 
;
_space_group_IT_number 2
_symmetry_space_group_name_Hall '-P 1'
_symmetry_space_group_name_H-M 'P -1'
_atom_sites_solution_hydrogens geom
_atom_sites_solution_primary direct
_atom_sites_solution_secondary difmap
_audit_creation_method SHELXL-97
_cell_angle_alpha 85.1920(10)
_cell_angle_beta 72.7650(10)
_cell_angle_gamma 81.1620(10)
_cell_formula_units_Z 2
_cell_length_a 9.5610(10)
_cell_length_b 9.9860(10)
_cell_length_c 10.4940(10)
_cell_measurement_temperature 293(2)
_cell_volume 944.80(16)
_computing_structure_refinement 'SHELXL-97 (Sheldrick, 1997)'
_computing_structure_solution 'SHELXS-97 (Sheldrick, 1990)'
_diffrn_ambient_temperature 293(2)
_diffrn_measured_fraction_theta_full 0.994
_diffrn_measured_fraction_theta_max 0.994
_diffrn_radiation_monochromator graphite
_diffrn_radiation_source 'fine-focus sealed tube'
_diffrn_radiation_type MoK\a
_diffrn_radiation_wavelength 0.71073
_diffrn_reflns_av_R_equivalents 0.0183
_diffrn_reflns_av_sigmaI/netI 0.0407
_diffrn_reflns_limit_h_max 11
_diffrn_reflns_limit_h_min -12
_diffrn_reflns_limit_k_max 12
_diffrn_reflns_limit_k_min -9
_diffrn_reflns_limit_l_max 13
_diffrn_reflns_limit_l_min -13
_diffrn_reflns_number 6294
_diffrn_reflns_theta_full 27.52
_diffrn_reflns_theta_max 27.52
_diffrn_reflns_theta_min 2.03
_exptl_absorpt_coefficient_mu 0.821
_exptl_crystal_density_diffrn 1.407
_exptl_crystal_density_method 'not measured'
_exptl_crystal_F_000 412
_refine_diff_density_max 0.423
_refine_diff_density_min -0.737
_refine_diff_density_rms 0.197
_refine_ls_extinction_method none
_refine_ls_goodness_of_fit_ref 1.150
_refine_ls_hydrogen_treatment mixed
_refine_ls_matrix_type full
_refine_ls_number_parameters 244
_refine_ls_number_reflns 4321
_refine_ls_number_restraints 0
_refine_ls_restrained_S_all 1.150
_refine_ls_R_factor_all 0.0529
_refine_ls_R_factor_gt 0.0385
_refine_ls_shift/su_max 0.001
_refine_ls_shift/su_mean 0.000
_refine_ls_structure_factor_coef Fsqd
_refine_ls_weighting_details 'calc w=1/[\s^2^(Fo^2^)+(0.0809P)^2^+0.0000P] where P=(Fo^2^+2Fc^2^)/3'
_refine_ls_weighting_scheme calc
_refine_ls_wR_factor_gt 0.1162
_refine_ls_wR_factor_ref 0.1336
_reflns_number_gt 3430
_reflns_number_total 4321
_reflns_threshold_expression >2sigma(I)
_cod_data_source_file om0205546.cif
_cod_data_source_block fe2
_cod_database_code 4077074

loop_
_symmetry_equiv_pos_as_xyz
'x, y, z'
'-x, -y, -z'

loop_
_atom_site_label
_atom_site_type_symbol
_atom_site_fract_x
_atom_site_fract_y
_atom_site_fract_z
_atom_site_U_iso_or_equiv
_atom_site_adp_type
_atom_site_occupancy
_atom_site_symmetry_multiplicity
_atom_site_calc_flag
_atom_site_refinement_flags
Fe Fe 0.29026(3) 0.28758(3) 0.39790(3) 0.03342(14) Uani 1 1 d .
N1 N 0.4429(2) 0.11810(19) 0.4042(2) 0.0427(5) Uani 1 1 d .
N2 N 0.5871(2) 0.0923(2) 0.3223(2) 0.0468(5) Uani 1 1 d .
O1 O 0.0278(2) 0.45789(17) 0.35865(18) 0.0482(4) Uani 1 1 d .
O2 O 0.3433(3) 0.4493(2) 0.5971(2) 0.0799(7) Uani 1 1 d .
O3 O 0.4776(2) 0.3948(2) 0.1459(2) 0.0714(6) Uani 1 1 d .
C1 C 0.0152(3) 0.2078(2) 0.6404(2) 0.0353(5) Uani 1 1 d .
C2 C -0.1102(3) 0.2226(2) 0.5962(3) 0.0432(6) Uani 1 1 d .
H2 H -0.1004 0.2046 0.5082 0.052 Uiso 1 1 calc R
C4 C -0.2651(3) 0.2918(3) 0.8112(3) 0.0524(7) Uani 1 1 d .
H4 H -0.3584 0.3202 0.8678 0.063 Uiso 1 1 calc R
C3 C -0.2489(3) 0.2634(3) 0.6807(3) 0.0520(7) Uani 1 1 d .
H3 H -0.3315 0.2718 0.6496 0.062 Uiso 1 1 calc R
C5 C -0.1431(3) 0.2782(3) 0.8569(3) 0.0507(7) Uani 1 1 d .
H5 H -0.1539 0.2973 0.9448 0.061 Uiso 1 1 calc R
C6 C -0.0037(3) 0.2359(2) 0.7729(2) 0.0426(6) Uani 1 1 d .
H6 H 0.0781 0.2263 0.8053 0.051 Uiso 1 1 calc R
C7 C 0.1660(3) 0.1617(2) 0.5552(2) 0.0383(5) Uani 1 1 d .
H7 H 0.2456 0.1665 0.5876 0.046 Uiso 1 1 calc R
C8 C 0.1949(3) 0.1106(2) 0.4269(3) 0.0424(6) Uani 1 1 d .
H8 H 0.1185 0.0959 0.3941 0.051 Uiso 1 1 calc R
C9 C 0.3441(3) 0.0830(2) 0.3504(3) 0.0467(6) Uani 1 1 d .
H9 H 0.3718 0.0430 0.2681 0.056 Uiso 1 1 calc R
C10 C 0.6737(3) 0.1793(3) 0.3148(2) 0.0432(6) Uani 1 1 d .
H10 H 0.6399 0.2587 0.3614 0.052 Uiso 1 1 calc R
C11 C 0.8252(3) 0.1533(2) 0.2331(2) 0.0419(6) Uani 1 1 d .
H11 H 0.8606 0.0663 0.2024 0.050 Uiso 1 1 calc R
C12 C 0.9170(3) 0.2459(2) 0.1991(2) 0.0431(6) Uani 1 1 d .
H12 H 0.8829 0.3302 0.2364 0.052 Uiso 1 1 calc R
C13 C 1.0680(3) 0.2271(3) 0.1076(2) 0.0415(6) Uani 1 1 d .
C14 C 1.1452(3) 0.0974(3) 0.0743(3) 0.0531(7) Uani 1 1 d .
H14 H 1.1028 0.0210 0.1148 0.064 Uiso 1 1 calc R
C15 C 1.2835(3) 0.0821(4) -0.0179(3) 0.0689(9) Uani 1 1 d .
H15 H 1.3336 -0.0044 -0.0384 0.083 Uiso 1 1 calc R
C16 C 1.3462(4) 0.1919(4) -0.0784(3) 0.0763(10) Uani 1 1 d .
H16 H 1.4382 0.1803 -0.1419 0.092 Uiso 1 1 calc R
C17 C 1.2756(4) 0.3203(4) -0.0470(3) 0.0723(10) Uani 1 1 d .
H17 H 1.3200 0.3955 -0.0880 0.087 Uiso 1 1 calc R
C18 C 1.1360(3) 0.3375(3) 0.0472(3) 0.0540(7) Uani 1 1 d .
H18 H 1.0886 0.4246 0.0692 0.065 Uiso 1 1 calc R
C19 C 0.1308(3) 0.3924(2) 0.3742(2) 0.0363(5) Uani 1 1 d .
C20 C 0.3254(3) 0.3867(3) 0.5191(3) 0.0467(6) Uani 1 1 d .
C21 C 0.4025(3) 0.3517(2) 0.2424(3) 0.0444(6) Uani 1 1 d .

loop_
_atom_site_aniso_label
_atom_site_aniso_U_11
_atom_site_aniso_U_22
_atom_site_aniso_U_33
_atom_site_aniso_U_23
_atom_site_aniso_U_13
_atom_site_aniso_U_12
Fe 0.0313(2) 0.03210(19) 0.0332(2) -0.00093(13) -0.00423(14) -0.00343(13)
N1 0.0327(11) 0.0364(10) 0.0488(12) 0.0021(8) -0.0007(9) 0.0022(8)
N2 0.0335(12) 0.0435(11) 0.0509(13) -0.0003(9) 0.0022(10) 0.0032(9)
O1 0.0451(11) 0.0450(9) 0.0527(11) -0.0023(8) -0.0155(9) 0.0022(8)
O2 0.0822(17) 0.0936(17) 0.0746(16) -0.0360(13) -0.0244(13) -0.0226(13)
O3 0.0611(14) 0.0829(14) 0.0537(12) 0.0202(11) 0.0035(11) -0.0115(11)
C1 0.0330(13) 0.0314(10) 0.0378(12) 0.0053(9) -0.0049(10) -0.0071(9)
C2 0.0372(14) 0.0489(13) 0.0421(13) -0.0007(10) -0.0071(11) -0.0102(11)
C4 0.0376(15) 0.0525(15) 0.0539(16) -0.0008(12) 0.0065(13) -0.0065(11)
C3 0.0310(14) 0.0607(16) 0.0618(18) 0.0001(13) -0.0095(12) -0.0079(12)
C5 0.0551(18) 0.0513(14) 0.0384(14) 0.0003(11) -0.0028(13) -0.0079(12)
C6 0.0405(14) 0.0465(13) 0.0401(13) 0.0044(10) -0.0110(11) -0.0088(11)
C7 0.0301(13) 0.0366(11) 0.0440(13) 0.0071(10) -0.0051(10) -0.0078(9)
C8 0.0370(14) 0.0327(11) 0.0528(15) -0.0056(10) -0.0032(11) -0.0079(10)
C9 0.0428(15) 0.0357(12) 0.0535(15) -0.0095(11) -0.0002(12) -0.0036(10)
C10 0.0359(14) 0.0475(13) 0.0403(13) -0.0012(10) -0.0063(11) 0.0024(11)
C11 0.0343(13) 0.0469(13) 0.0392(13) -0.0023(10) -0.0054(10) 0.0006(10)
C12 0.0413(15) 0.0487(13) 0.0396(13) -0.0095(10) -0.0121(11) -0.0021(11)
C13 0.0348(14) 0.0542(14) 0.0371(13) -0.0052(10) -0.0100(10) -0.0095(11)
C14 0.0376(15) 0.0599(16) 0.0583(17) -0.0083(13) -0.0051(13) -0.0100(12)
C15 0.0400(17) 0.084(2) 0.077(2) -0.0262(17) -0.0027(16) -0.0078(15)
C16 0.0454(19) 0.110(3) 0.068(2) -0.0269(19) 0.0072(16) -0.0276(19)
C17 0.063(2) 0.096(3) 0.062(2) 0.0049(18) -0.0092(16) -0.0466(19)
C18 0.0534(18) 0.0622(16) 0.0510(16) -0.0039(13) -0.0161(13) -0.0188(13)
C19 0.0394(14) 0.0345(11) 0.0314(11) -0.0021(9) -0.0033(10) -0.0071(10)
C20 0.0400(15) 0.0485(14) 0.0490(15) -0.0023(11) -0.0073(12) -0.0085(11)
C21 0.0366(14) 0.0460(13) 0.0454(14) 0.0021(11) -0.0067(12) -0.0022(10)

loop_
_atom_type_symbol
_atom_type_description
_atom_type_scat_dispersion_real
_atom_type_scat_dispersion_imag
_atom_type_scat_source
C C 0.0033 0.0016 'International Tables Vol C Tables 4.2.6.8 and 6.1.1.4'
H H 0.0000 0.0000 'International Tables Vol C Tables 4.2.6.8 and 6.1.1.4'
O O 0.0106 0.0060 'International Tables Vol C Tables 4.2.6.8 and 6.1.1.4'
N N 0.0061 0.0033 'International Tables Vol C Tables 4.2.6.8 and 6.1.1.4'
Fe Fe 0.3463 0.8444 'International Tables Vol C Tables 4.2.6.8 and 6.1.1.4'

loop_
_geom_angle_atom_site_label_1
_geom_angle_atom_site_label_2
_geom_angle_atom_site_label_3
_geom_angle
C19 Fe C21 90.64(11)
C19 Fe C20 98.53(11)
C21 Fe C20 102.64(12)
C19 Fe N1 160.75(10)
C21 Fe N1 93.26(9)
C20 Fe N1 98.99(11)
C19 Fe C8 94.26(10)
C21 Fe C8 126.12(11)
C20 Fe C8 129.33(11)
N1 Fe C8 68.32(9)
C19 Fe C9 123.37(11)
C21 Fe C9 95.84(10)
C20 Fe C9 133.87(12)
N1 Fe C9 37.45(9)
C8 Fe C9 39.63(9)
C19 Fe C7 94.46(9)
C21 Fe C7 164.56(10)
C20 Fe C7 91.02(11)
N1 Fe C7 77.33(8)
C8 Fe C7 39.00(9)
C9 Fe C7 69.22(9)
C9 N1 N2 112.6(2)
C9 N1 Fe 72.31(13)
N2 N1 Fe 127.50(15)
C10 N2 N1 118.1(2)
C2 C1 C6 117.8(2)
C2 C1 C7 123.5(2)
C6 C1 C7 118.6(2)
C3 C2 C1 121.2(3)
C5 C4 C3 119.7(2)
C4 C3 C2 120.2(3)
C4 C5 C6 120.4(3)
C5 C6 C1 120.7(3)
C8 C7 C1 123.2(2)
C8 C7 Fe 67.08(12)
C1 C7 Fe 123.25(15)
C9 C8 C7 117.5(2)
C9 C8 Fe 71.09(13)
C7 C8 Fe 73.92(13)
N1 C9 C8 115.4(2)
N1 C9 Fe 70.24(13)
C8 C9 Fe 69.28(12)
N2 C10 C11 119.2(2)
C12 C11 C10 124.1(2)
C11 C12 C13 125.9(2)
C18 C13 C14 117.7(2)
C18 C13 C12 120.6(2)
C14 C13 C12 121.6(2)
C15 C14 C13 120.7(3)
C16 C15 C14 120.5(3)
C15 C16 C17 120.6(3)
C16 C17 C18 119.6(3)
C13 C18 C17 120.8(3)
O1 C19 Fe 179.0(2)
O2 C20 Fe 178.1(2)
O3 C21 Fe 177.1(3)

loop_
_geom_bond_atom_site_label_1
_geom_bond_atom_site_label_2
_geom_bond_distance
Fe C19 1.781(3)
Fe C21 1.795(3)
Fe C20 1.810(3)
Fe N1 2.0685(19)
Fe C8 2.070(2)
Fe C9 2.094(2)
Fe C7 2.160(2)
N1 C9 1.337(3)
N1 N2 1.390(3)
N2 C10 1.272(3)
O1 C19 1.142(3)
O2 C20 1.137(3)
O3 C21 1.148(3)
C1 C2 1.392(3)
C1 C6 1.395(3)
C1 C7 1.481(3)
C2 C3 1.382(4)
C4 C5 1.372(4)
C4 C3 1.380(4)
C5 C6 1.387(4)
C7 C8 1.415(3)
C8 C9 1.412(3)
C10 C11 1.445(3)
C11 C12 1.327(3)
C12 C13 1.472(3)
C13 C18 1.378(4)
C13 C14 1.405(4)
C14 C15 1.383(4)
C15 C16 1.351(5)
C16 C17 1.372(5)
C17 C18 1.402(4)
